data_7019213
loop_
_publ_author_name
'Deng, Zhao-Peng'
'Kang, Wei'
'Zhu, Zhi-Biao'
'Huo, Li-Hua'
'Zhao, Hui'
'Gao, Shan'

_publ_section_title
;
 Cation radii induced structural variation in fluorescent alkaline earth
 networks constructed from tautomers of a nucleobase analogue.
;
_journal_issue 27
_journal_name_full 'Dalton transactions (Cambridge, England : 2003)'
_journal_page_first 8354
_journal_page_last 8360
_journal_paper_doi 10.1039/c2dt12353c
_journal_volume 41
_journal_year 2012
_chemical_formula_moiety 'C8 H12 N4 O7 Sr, H2 O'
_chemical_formula_sum 'C8 H14 N4 O8 Sr'
_chemical_formula_weight 381.85
_chemical_name_systematic
;
?
;
_space_group_IT_number 61
_symmetry_cell_setting orthorhombic
_symmetry_space_group_name_Hall '-P 2ac 2ab'
_symmetry_space_group_name_H-M 'P b c a'
_atom_sites_solution_hydrogens geom
_atom_sites_solution_primary direct
_atom_sites_solution_secondary difmap
_audit_creation_method SHELXL-97
_cell_angle_alpha 90.00
_cell_angle_beta 90.00
_cell_angle_gamma 90.00
_cell_formula_units_Z 8
_cell_length_a 12.169(2)
_cell_length_b 14.549(3)
_cell_length_c 15.315(3)
_cell_measurement_reflns_used 16547
_cell_measurement_temperature 295(2)
_cell_measurement_theta_max 27.40
_cell_measurement_theta_min 3.10
_cell_volume 2711.5(9)
_computing_cell_refinement RAPID-AUTO
_computing_data_collection 'RAPID-AUTO (Rigaku Corporation, 1998)'
_computing_data_reduction 'CrystalStructure (Rigaku/MSC and Rigaku Corporation, 2002)'
_computing_molecular_graphics SHELXL-97
_computing_publication_material SHELXL-97
_computing_structure_refinement 'SHELXL-97 (Sheldrick, 1997)'
_computing_structure_solution 'SHELXS-97 (Sheldrick, 1997)'
_diffrn_ambient_temperature 295(2)
_diffrn_detector_area_resol_mean 10.000
_diffrn_measured_fraction_theta_full 0.990
_diffrn_measured_fraction_theta_max 0.990
_diffrn_measurement_device_type 'Rigaku RAXIS-RAPID'
_diffrn_measurement_method \w
_diffrn_radiation_monochromator graphite
_diffrn_radiation_source 'fine-focus sealed tube'
_diffrn_radiation_type MoK\a
_diffrn_radiation_wavelength 0.71073
_diffrn_reflns_av_R_equivalents 0.0528
_diffrn_reflns_av_sigmaI/netI 0.0316
_diffrn_reflns_limit_h_max 15
_diffrn_reflns_limit_h_min -15
_diffrn_reflns_limit_k_max 18
_diffrn_reflns_limit_k_min -18
_diffrn_reflns_limit_l_max 19
_diffrn_reflns_limit_l_min -19
_diffrn_reflns_number 18149
_diffrn_reflns_theta_full 27.46
_diffrn_reflns_theta_max 27.46
_diffrn_reflns_theta_min 3.10
_diffrn_standards_decay_% 0
_diffrn_standards_interval_count 0
_diffrn_standards_interval_time 0
_diffrn_standards_number 0
_exptl_absorpt_coefficient_mu 4.024
_exptl_absorpt_correction_T_max 0.6438
_exptl_absorpt_correction_T_min 0.5311
_exptl_absorpt_correction_type multi-scan
_exptl_absorpt_process_details 'ABSCOR (Higashi, 1995)'
_exptl_crystal_colour colorless
_exptl_crystal_density_diffrn 1.871
_exptl_crystal_density_method 'not measured'
_exptl_crystal_description prism
_exptl_crystal_F_000 1536
_exptl_crystal_size_max 0.18
_exptl_crystal_size_mid 0.16
_exptl_crystal_size_min 0.12
_refine_diff_density_max 0.534
_refine_diff_density_min -0.455
_refine_diff_density_rms 0.081
_refine_ls_extinction_method none
_refine_ls_goodness_of_fit_ref 1.100
_refine_ls_hydrogen_treatment mixed
_refine_ls_matrix_type full
_refine_ls_number_parameters 220
_refine_ls_number_reflns 3072
_refine_ls_number_restraints 14
_refine_ls_restrained_S_all 1.096
_refine_ls_R_factor_all 0.0670
_refine_ls_R_factor_gt 0.0450
_refine_ls_shift/su_max 0.000
_refine_ls_shift/su_mean 0.000
_refine_ls_structure_factor_coef Fsqd
_refine_ls_weighting_details 'calc w=1/[\s^2^(Fo^2^)+(0.0197P)^2^+9.8788P] where P=(Fo^2^+2Fc^2^)/3'
_refine_ls_weighting_scheme calc
_refine_ls_wR_factor_gt 0.0801
_refine_ls_wR_factor_ref 0.0904
_reflns_number_gt 2047
_reflns_number_total 3072
_reflns_threshold_expression >2sigma(I)
_cod_data_source_file c2dt12353c.txt
_cod_data_source_block 3
_cod_original_cell_volume 2711.3(9)
_cod_original_sg_symbol_H-M 'P bca'
_cod_database_code 7019213

loop_
_symmetry_equiv_pos_as_xyz
'x, y, z'
'-x+1/2, -y, z+1/2'
'-x, y+1/2, -z+1/2'
'x+1/2, -y+1/2, -z'
'-x, -y, -z'
'x-1/2, y, -z-1/2'
'x, -y-1/2, z-1/2'
'-x-1/2, y-1/2, z'

loop_
_atom_site_label
_atom_site_type_symbol
_atom_site_fract_x
_atom_site_fract_y
_atom_site_fract_z
_atom_site_U_iso_or_equiv
_atom_site_adp_type
_atom_site_occupancy
_atom_site_symmetry_multiplicity
_atom_site_calc_flag
_atom_site_refinement_flags
Sr1 Sr 0.53196(3) 0.35187(2) 0.49928(5) 0.02551(13) Uani 1 1 d .
O1 O 0.4686(3) 0.3709(3) 0.6577(2) 0.0404(10) Uani 1 1 d .
O1W O 0.5608(3) 0.1795(2) 0.4952(4) 0.0398(8) Uani 1 1 d D
H1W1 H 0.507(3) 0.142(3) 0.494(6) 0.060 Uiso 1 1 d D
H1W2 H 0.614(3) 0.158(4) 0.466(4) 0.060 Uiso 1 1 d D
O2W O 0.3404(2) 0.2740(2) 0.5013(5) 0.0404(8) Uani 1 1 d D
H2W1 H 0.287(3) 0.284(5) 0.467(3) 0.061 Uiso 1 1 d D
H2W2 H 0.323(5) 0.232(3) 0.537(3) 0.061 Uiso 1 1 d D
O2 O 0.7071(3) 0.4230(3) 0.8987(2) 0.0401(9) Uani 1 1 d .
O3W O 0.6228(2) 0.5146(2) 0.4984(3) 0.0271(6) Uani 1 1 d D
H3W1 H 0.672(3) 0.519(5) 0.459(3) 0.041 Uiso 1 1 d D
H3W2 H 0.647(4) 0.537(4) 0.546(2) 0.041 Uiso 1 1 d D
O3 O 0.4655(5) 0.3727(4) 0.3403(4) 0.0544(14) Uani 1 1 d .
O4 O 0.2087(3) 0.3365(3) 0.1029(2) 0.0357(9) Uani 1 1 d .
O4W O 0.3851(3) 0.0586(3) 0.5016(6) 0.0586(10) Uani 1 1 d D
H4W1 H 0.321(2) 0.076(5) 0.486(5) 0.088 Uiso 1 1 d D
H4W2 H 0.381(5) 0.014(4) 0.537(4) 0.088 Uiso 1 1 d D
N1 N 0.6606(3) 0.3535(3) 0.6438(3) 0.0294(9) Uani 1 1 d .
N2 N 0.7732(3) 0.3788(3) 0.7659(3) 0.0308(9) Uani 1 1 d D
H2N H 0.8414(18) 0.370(5) 0.778(5) 0.046 Uiso 1 1 d D
N3 N 0.2766(3) 0.4070(3) 0.3536(3) 0.0326(10) Uani 1 1 d .
N4 N 0.1563(3) 0.3814(3) 0.2377(3) 0.0300(9) Uani 1 1 d D
H4N H 0.0865(14) 0.378(5) 0.229(5) 0.045 Uiso 1 1 d D
C1 C 0.7501(4) 0.3552(3) 0.6781(3) 0.058(2) Uani 1 1 d .
H1A H 0.8098 0.3394 0.6433 0.055 Uiso 1 1 calc R
C2 C 0.5702(4) 0.3729(4) 0.6944(3) 0.0259(10) Uani 1 1 d .
C3 C 0.5827(4) 0.3957(4) 0.7820(4) 0.0340(12) Uani 1 1 d .
H3A H 0.5205 0.4068 0.8156 0.041 Uiso 1 1 calc R
C4 C 0.6862(4) 0.4025(3) 0.8206(4) 0.0226(11) Uani 1 1 d .
C5 C 0.1781(5) 0.4045(5) 0.3189(4) 0.0383(16) Uani 1 1 d .
H5A H 0.1191 0.4204 0.3544 0.046 Uiso 1 1 calc R
C6 C 0.3621(4) 0.3778(4) 0.3016(3) 0.0251(10) Uani 1 1 d .
C7 C 0.3441(4) 0.3528(4) 0.2142(3) 0.0298(11) Uani 1 1 d .
H7A H 0.4012 0.3344 0.1778 0.036 Uiso 1 1 calc R
C8 C 0.2432(7) 0.3569(6) 0.1870(5) 0.053(2) Uani 1 1 d .

loop_
_atom_site_aniso_label
_atom_site_aniso_U_11
_atom_site_aniso_U_22
_atom_site_aniso_U_33
_atom_site_aniso_U_23
_atom_site_aniso_U_13
_atom_site_aniso_U_12
Sr1 0.01821(18) 0.0265(2) 0.0318(2) -0.0071(3) 0.0088(3) -0.00083(14)
O1 0.036(2) 0.059(3) 0.025(2) -0.0130(19) -0.0027(17) -0.005(2)
O1W 0.0370(17) 0.0334(17) 0.049(2) -0.004(3) 0.020(2) -0.0007(14)
O2W 0.0269(15) 0.0381(19) 0.056(2) 0.017(3) -0.010(2) -0.0055(13)
O2 0.0319(18) 0.062(3) 0.0267(19) -0.0126(18) -0.0026(16) -0.0079(18)
O3W 0.0226(13) 0.0322(16) 0.0267(14) 0.023(2) -0.0055(18) -0.0053(11)
O3 0.058(3) 0.059(3) 0.047(3) -0.005(3) -0.003(3) -0.010(3)
O4 0.0296(18) 0.051(2) 0.0263(18) -0.0116(16) -0.0092(15) 0.0040(17)
O4W 0.0376(18) 0.042(2) 0.096(3) -0.004(4) -0.006(4) -0.0024(16)
N1 0.0248(19) 0.047(3) 0.0162(18) -0.0041(18) 0.0044(16) 0.0042(19)
N2 0.027(2) 0.038(2) 0.027(2) -0.0012(18) -0.0058(17) 0.0014(18)
N3 0.0210(19) 0.053(3) 0.024(2) -0.0052(19) -0.0031(16) 0.0044(19)
N4 0.0186(18) 0.046(2) 0.025(2) -0.0034(19) 0.0018(16) 0.0029(18)
C1 0.057(4) 0.075(6) 0.048(5) 0.005(4) 0.001(4) 0.003(4)
C2 0.018(2) 0.042(3) 0.019(2) -0.001(2) -0.0005(17) 0.0011(19)
C3 0.022(2) 0.051(3) 0.029(3) -0.008(2) 0.003(2) 0.003(2)
C4 0.019(2) 0.023(3) 0.026(3) -0.006(2) 0.009(2) -0.0026(19)
C5 0.024(3) 0.072(5) 0.019(3) -0.001(3) -0.012(2) 0.001(3)
C6 0.019(2) 0.033(2) 0.023(2) 0.002(2) -0.0051(17) -0.0022(18)
C7 0.022(2) 0.047(3) 0.021(2) -0.007(2) 0.0047(18) 0.006(2)
C8 0.050(4) 0.066(5) 0.043(4) 0.001(4) 0.006(4) 0.003(4)

loop_
_atom_type_symbol
_atom_type_description
_atom_type_scat_dispersion_real
_atom_type_scat_dispersion_imag
_atom_type_scat_source
C C 0.0033 0.0016 'International Tables Vol C Tables 4.2.6.8 and 6.1.1.4'
H H 0.0000 0.0000 'International Tables Vol C Tables 4.2.6.8 and 6.1.1.4'
N N 0.0061 0.0033 'International Tables Vol C Tables 4.2.6.8 and 6.1.1.4'
O O 0.0106 0.0060 'International Tables Vol C Tables 4.2.6.8 and 6.1.1.4'
Sr Sr -1.5307 3.2498 'International Tables Vol C Tables 4.2.6.8 and 6.1.1.4'

loop_
_geom_angle_atom_site_label_1
_geom_angle_atom_site_label_2
_geom_angle_atom_site_label_3
_geom_angle
_geom_angle_site_symmetry_1
_geom_angle_site_symmetry_3
O1W Sr1 O1 99.90(17) . .
O1W Sr1 O3 97.83(18) . .
O1 Sr1 O3 141.83(11) . .
O1W Sr1 O2W 72.08(11) . .
O1 Sr1 O2W 76.43(18) . .
O3 Sr1 O2W 77.3(2) . .
O1W Sr1 O3W 146.97(10) . .
O1 Sr1 O3W 91.97(16) . .
O3 Sr1 O3W 91.22(16) . .
O2W Sr1 O3W 140.94(10) . .
O1W Sr1 O4 77.94(13) . 6_656
O1 Sr1 O4 143.81(12) . 6_656
O3 Sr1 O4 73.11(16) . 6_656
O2W Sr1 O4 134.03(17) . 6_656
O3W Sr1 O4 74.46(13) . 6_656
O1W Sr1 O3W 143.87(9) . 5_666
O1 Sr1 O3W 72.57(15) . 5_666
O3 Sr1 O3W 73.18(18) . 5_666
O2W Sr1 O3W 71.81(9) . 5_666
O3W Sr1 O3W 69.13(9) . 5_666
O4 Sr1 O3W 128.95(12) 6_656 5_666
O1W Sr1 N1 87.04(16) . .
O1 Sr1 N1 53.09(12) . .
O3 Sr1 N1 161.65(16) . .
O2W Sr1 N1 120.90(17) . .
O3W Sr1 N1 75.66(13) . .
O4 Sr1 N1 90.80(13) 6_656 .
O3W Sr1 N1 112.64(14) 5_666 .
O1W Sr1 C2 95.87(18) . .
O1 Sr1 C2 26.32(12) . .
O3 Sr1 C2 164.30(17) . .
O2W Sr1 C2 99.78(18) . .
O3W Sr1 C2 81.34(15) . .
O4 Sr1 C2 117.49(12) 6_656 .
O3W Sr1 C2 91.21(14) 5_666 .
N1 Sr1 C2 26.91(12) . .
O1W Sr1 Sr1 177.47(10) . 5_666
O1 Sr1 Sr1 80.52(11) . 5_666
O3 Sr1 Sr1 80.45(12) . 5_666
O2W Sr1 Sr1 105.67(8) . 5_666
O3W Sr1 Sr1 35.26(6) . 5_666
O4 Sr1 Sr1 103.21(9) 6_656 5_666
O3W Sr1 Sr1 33.87(5) 5_666 5_666
N1 Sr1 Sr1 95.17(10) . 5_666
C2 Sr1 Sr1 85.60(10) . 5_666
C2 O1 Sr1 97.0(3) . .
Sr1 O1W H1W1 122(4) . .
Sr1 O1W H1W2 119(4) . .
H1W1 O1W H1W2 110(6) . .
Sr1 O2W H2W1 127(4) . .
Sr1 O2W H2W2 123(4) . .
H2W1 O2W H2W2 109(6) . .
Sr1 O3W Sr1 110.87(9) . 5_666
Sr1 O3W H3W1 111(4) . .
Sr1 O3W H3W1 116(4) 5_666 .
Sr1 O3W H3W2 120(5) . .
Sr1 O3W H3W2 87(4) 5_666 .
H3W1 O3W H3W2 110(5) . .
C6 O3 Sr1 133.6(4) . .
C8 O4 Sr1 140.4(4) . 6_556
H4W1 O4W H4W2 111(6) . .
C1 N1 C2 118.1(4) . .
C1 N1 Sr1 151.1(3) . .
C2 N1 Sr1 90.0(3) . .
C4 N2 C1 118.6(4) . .
C4 N2 H2N 130(5) . .
C1 N2 H2N 111(5) . .
C5 N3 C6 116.6(5) . .
C5 N4 C8 116.7(5) . .
C5 N4 H4N 111(5) . .
C8 N4 H4N 132(5) . .
N1 C1 N2 126.7(4) . .
N1 C1 H1A 116.7 . .
N2 C1 H1A 116.7 . .
O1 C2 N1 119.3(4) . .
O1 C2 C3 120.3(4) . .
N1 C2 C3 120.4(4) . .
O1 C2 Sr1 56.7(2) . .
N1 C2 Sr1 63.1(2) . .
C3 C2 Sr1 171.6(4) . .
C2 C3 C4 121.7(5) . .
C2 C3 H3A 119.2 . .
C4 C3 H3A 119.2 . .
O2 C4 N2 118.4(4) . .
O2 C4 C3 127.0(5) . .
N2 C4 C3 114.5(5) . .
N3 C5 N4 125.1(6) . .
N3 C5 H5A 117.4 . .
N4 C5 H5A 117.4 . .
N3 C6 O3 117.0(4) . .
N3 C6 C7 120.9(4) . .
O3 C6 C7 122.1(5) . .
C8 C7 C6 116.2(5) . .
C8 C7 H7A 121.9 . .
C6 C7 H7A 121.9 . .
C7 C8 N4 124.4(7) . .
C7 C8 O4 125.1(7) . .
N4 C8 O4 110.5(7) . .

loop_
_geom_bond_atom_site_label_1
_geom_bond_atom_site_label_2
_geom_bond_distance
_geom_bond_site_symmetry_2
Sr1 O1W 2.533(3) .
Sr1 O1 2.560(4) .
Sr1 O3 2.583(6) .
Sr1 O2W 2.591(3) .
Sr1 O3W 2.612(3) .
Sr1 O4 2.670(3) 6_656
Sr1 O3W 2.706(3) 5_666
Sr1 N1 2.711(4) .
Sr1 C2 3.040(5) .
O1 C2 1.358(6) .
O1W H1W1 0.849(10) .
O1W H1W2 0.848(10) .
O2W H2W1 0.851(10) .
O2W H2W2 0.850(10) .
O2 C4 1.259(6) .
O3W Sr1 2.706(3) 5_666
O3W H3W1 0.851(10) .
O3W H3W2 0.849(10) .
O3 C6 1.393(7) .
O4 C8 1.386(9) .
O4 Sr1 2.670(3) 6_556
O4W H4W1 0.849(10) .
O4W H4W2 0.847(10) .
N1 C1 1.209(7) .
N1 C2 1.376(6) .
N2 C4 1.393(6) .
N2 C1 1.417(6) .
N2 H2N 0.861(10) .
N3 C5 1.311(7) .
N3 C6 1.377(6) .
N4 C5 1.315(8) .
N4 C8 1.360(9) .
N4 H4N 0.861(10) .
C1 H1A 0.9300 .
C2 C3 1.390(7) .
C3 C4 1.395(7) .
C3 H3A 0.9300 .
C5 H5A 0.9300 .
C6 C7 1.405(7) .
C7 C8 1.297(10) .
C7 H7A 0.9300 .

loop_
_geom_hbond_atom_site_label_D
_geom_hbond_atom_site_label_H
_geom_hbond_atom_site_label_A
_geom_hbond_distance_DH
_geom_hbond_distance_HA
_geom_hbond_distance_DA
_geom_hbond_angle_DHA
_geom_hbond_site_symmetry_A
N2 H2N O1 0.861(10) 1.83(3) 2.653(6) 159(7) 6_657
N4 H4N O3 0.861(10) 1.82(3) 2.613(7) 153(7) 6_556
O3W H3W1 O2 0.851(10) 1.93(3) 2.728(5) 155(6) 2_664
O3W H3W2 N3 0.849(10) 1.975(16) 2.818(6) 172(5) 5_666
O1W H1W1 O4W 0.849(10) 1.923(13) 2.770(5) 176(9) .
O4W H4W1 O4 0.849(10) 2.59(8) 3.057(7) 116(7) 7_566
O4W H4W2 O2 0.847(10) 1.97(4) 2.735(7) 151(6) 3_646
O2W H2W1 N3 0.851(10) 2.50(5) 3.076(7) 126(5) .
O2W H2W2 O4 0.850(10) 1.98(3) 2.752(6) 150(6) 7_566
O1W H1W2 O2 0.848(10) 1.93(2) 2.753(6) 163(6) 7_565

loop_
_geom_torsion_atom_site_label_1
_geom_torsion_atom_site_label_2
_geom_torsion_atom_site_label_3
_geom_torsion_atom_site_label_4
_geom_torsion
_geom_torsion_site_symmetry_1
_geom_torsion_site_symmetry_4
O1W Sr1 O1 C2 83.2(3) . .
O3 Sr1 O1 C2 -160.3(3) . .
O2W Sr1 O1 C2 151.9(4) . .
O3W Sr1 O1 C2 -65.8(3) . .
O4 Sr1 O1 C2 0.1(5) 6_656 .
O3W Sr1 O1 C2 -133.2(3) 5_666 .
N1 Sr1 O1 C2 4.5(3) . .
Sr1 Sr1 O1 C2 -99.3(3) 5_666 .
O1W Sr1 O3W Sr1 177.9(3) . 5_666
O1 Sr1 O3W Sr1 -70.49(19) . 5_666
O3 Sr1 O3W Sr1 71.5(2) . 5_666
O2W Sr1 O3W Sr1 0.2(4) . 5_666
O4 Sr1 O3W Sr1 143.6(2) 6_656 5_666
O3W Sr1 O3W Sr1 0.0 5_666 5_666
N1 Sr1 O3W Sr1 -121.5(2) . 5_666
C2 Sr1 O3W Sr1 -94.65(19) . 5_666
O1W Sr1 O3 C6 95.9(5) . .
O1 Sr1 O3 C6 -21.2(6) . .
O2W Sr1 O3 C6 26.4(5) . .
O3W Sr1 O3 C6 -115.9(5) . .
O4 Sr1 O3 C6 170.7(6) 6_656 .
O3W Sr1 O3 C6 -48.2(5) 5_666 .
N1 Sr1 O3 C6 -159.6(5) . .
C2 Sr1 O3 C6 -54.6(9) . .
Sr1 Sr1 O3 C6 -82.2(5) 5_666 .
O1W Sr1 N1 C1 84.3(8) . .
O1 Sr1 N1 C1 -171.0(8) . .
O3 Sr1 N1 C1 -21.8(11) . .
O2W Sr1 N1 C1 151.3(7) . .
O3W Sr1 N1 C1 -67.3(8) . .
O4 Sr1 N1 C1 6.4(8) 6_656 .
O3W Sr1 N1 C1 -127.0(7) 5_666 .
C2 Sr1 N1 C1 -166.6(9) . .
Sr1 Sr1 N1 C1 -96.9(8) 5_666 .
O1W Sr1 N1 C2 -109.2(3) . .
O1 Sr1 N1 C2 -4.4(3) . .
O3 Sr1 N1 C2 144.7(5) . .
O2W Sr1 N1 C2 -42.1(3) . .
O3W Sr1 N1 C2 99.2(3) . .
O4 Sr1 N1 C2 173.0(3) 6_656 .
O3W Sr1 N1 C2 39.6(3) 5_666 .
Sr1 Sr1 N1 C2 69.6(3) 5_666 .
C2 N1 C1 N2 -2.6(8) . .
Sr1 N1 C1 N2 162.2(5) . .
C4 N2 C1 N1 0.3(8) . .
Sr1 O1 C2 N1 -8.2(5) . .
Sr1 O1 C2 C3 170.7(5) . .
C1 N1 C2 O1 -179.6(5) . .
Sr1 N1 C2 O1 7.7(5) . .
C1 N1 C2 C3 1.4(8) . .
Sr1 N1 C2 C3 -171.3(5) . .
C1 N1 C2 Sr1 172.7(5) . .
O1W Sr1 C2 O1 -100.5(3) . .
O3 Sr1 C2 O1 50.2(8) . .
O2W Sr1 C2 O1 -27.7(3) . .
O3W Sr1 C2 O1 112.7(3) . .
O4 Sr1 C2 O1 -179.9(3) 6_656 .
O3W Sr1 C2 O1 44.0(3) 5_666 .
N1 Sr1 C2 O1 -172.0(5) . .
Sr1 Sr1 C2 O1 77.5(3) 5_666 .
O1W Sr1 C2 N1 71.5(3) . .
O1 Sr1 C2 N1 172.0(5) . .
O3 Sr1 C2 N1 -137.8(6) . .
O2W Sr1 C2 N1 144.3(3) . .
O3W Sr1 C2 N1 -75.3(3) . .
O4 Sr1 C2 N1 -7.9(3) 6_656 .
O3W Sr1 C2 N1 -144.0(3) 5_666 .
Sr1 Sr1 C2 N1 -110.6(3) 5_666 .
O1 C2 C3 C4 -177.0(5) . .
N1 C2 C3 C4 2.0(9) . .
C1 N2 C4 O2 179.6(5) . .
C1 N2 C4 C3 3.0(7) . .
C2 C3 C4 O2 179.7(5) . .
C2 C3 C4 N2 -4.0(8) . .
C6 N3 C5 N4 -4.0(10) . .
C8 N4 C5 N3 1.2(10) . .
C5 N3 C6 O3 -174.6(6) . .
C5 N3 C6 C7 4.2(8) . .
Sr1 O3 C6 N3 25.0(8) . .
Sr1 O3 C6 C7 -153.8(4) . .
N3 C6 C7 C8 -1.6(8) . .
O3 C6 C7 C8 177.1(7) . .
C6 C7 C8 N4 -1.4(11) . .
C6 C7 C8 O4 178.9(6) . .
C5 N4 C8 C7 1.8(11) . .
C5 N4 C8 O4 -178.5(6) . .
Sr1 O4 C8 C7 -168.6(5) 6_556 .
Sr1 O4 C8 N4 11.7(10) 6_556 .
